data_7223787
loop_
_publ_author_name
'Slabbert, C.'
'Rademeyer, M.'

_publ_section_title
;
 Structures and trends of one-dimensional halide-bridged polymers of
 five-coordinate cadmium(ii) and mercury(ii) with benzopyridine and
 -pyrazine-type N-donor ligands
;
_journal_issue 47
_journal_name_full CrystEngComm
_journal_page_first 9070
_journal_paper_doi 10.1039/C5CE01333J
_journal_volume 17
_journal_year 2015
_chemical_formula_moiety 'C13 H9 Br2 Cd N'
_chemical_formula_sum 'C13 H9 Br2 Cd N'
_chemical_formula_weight 451.43
_chemical_name_systematic
;
catena-(bis(m2-bromo)-(acridine)-cadmium)
;
_space_group_crystal_system monoclinic
_space_group_IT_number 15
_space_group_name_Hall '-C 2yc'
_space_group_name_H-M_alt 'C 1 2/c 1'
_symmetry_space_group_name_Hall '-C 2yc'
_symmetry_space_group_name_H-M 'C 1 2/c 1'
_atom_sites_solution_hydrogens geom
_atom_sites_solution_primary direct
_atom_sites_solution_secondary difmap
_audit_creation_method SHELXL-2013
_audit_update_record
;
2015-06-26 deposited with the CCDC.
2015-10-19 downloaded from the CCDC.
;
_cell_angle_alpha 90
_cell_angle_beta 110.45(3)
_cell_angle_gamma 90
_cell_formula_units_Z 4
_cell_length_a 18.1586(8)
_cell_length_b 10.3322(5)
_cell_length_c 7.2771(4)
_cell_measurement_reflns_used 9256
_cell_measurement_temperature 293(2)
_cell_measurement_theta_max 27.48
_cell_measurement_theta_min 1.00
_cell_volume 1279.3(3)
_computing_cell_refinement 'HKL Scalepack (Otwinowski & Minor 1997)'
_computing_data_collection 'Collect (Nonius B.V. 1998)'
_computing_data_reduction
;
 HKL Denzo and Scalepack (Otwinowski & Minor 1997)
;
_computing_molecular_graphics
;
ORTEP-3 for Windows (Farrugia, 1997), 
Mercury (Macrae <i>et al</i>., 2008)
;
_computing_publication_material 'SHELXL-2014, PLATON (Spek, 2009)'
_computing_structure_refinement 'SHELXL-2013 (Sheldrick, 2013)'
_computing_structure_solution 'SIR-92 (Altomare et al. 1994)'
_diffrn_ambient_temperature 293(2)
_diffrn_measured_fraction_theta_full 0.999
_diffrn_measured_fraction_theta_max 0.997
_diffrn_measurement_device_type 'Nonius Kappa CCD'
_diffrn_measurement_method 'Thin slice \w and \f scans'
_diffrn_radiation_type MoK\a
_diffrn_radiation_wavelength 0.71073
_diffrn_reflns_av_R_equivalents 0.0415
_diffrn_reflns_av_unetI/netI 0.0355
_diffrn_reflns_laue_measured_fraction_full 0.999
_diffrn_reflns_laue_measured_fraction_max 0.997
_diffrn_reflns_limit_h_max 22
_diffrn_reflns_limit_h_min -23
_diffrn_reflns_limit_k_max 13
_diffrn_reflns_limit_k_min -13
_diffrn_reflns_limit_l_max 9
_diffrn_reflns_limit_l_min -9
_diffrn_reflns_number 6850
_diffrn_reflns_point_group_measured_fraction_full 0.999
_diffrn_reflns_point_group_measured_fraction_max 0.997
_diffrn_reflns_theta_full 25.242
_diffrn_reflns_theta_max 27.487
_diffrn_reflns_theta_min 2.306
_diffrn_source 'fine-focus sealed tube'
_exptl_absorpt_coefficient_mu 7.928
_exptl_absorpt_correction_T_max 0.926
_exptl_absorpt_correction_T_min 0.661
_exptl_absorpt_correction_type multi-scan
_exptl_absorpt_process_details
;
multi-scan from symmetry-related measurements 
 Sortav (Blessing 1995)
;
_exptl_crystal_colour yellow
_exptl_crystal_density_diffrn 2.344
_exptl_crystal_density_method 'not measured'
_exptl_crystal_description block
_exptl_crystal_F_000 848
_exptl_crystal_size_max 0.10
_exptl_crystal_size_mid 0.07
_exptl_crystal_size_min 0.03
_refine_diff_density_max 0.851
_refine_diff_density_min -1.509
_refine_diff_density_rms 0.377
_refine_ls_extinction_coef 0.0010(2)
_refine_ls_extinction_method SHELXL
_refine_ls_goodness_of_fit_ref 1.070
_refine_ls_hydrogen_treatment constr
_refine_ls_matrix_type full
_refine_ls_number_parameters 68
_refine_ls_number_reflns 1471
_refine_ls_number_restraints 0
_refine_ls_restrained_S_all 1.070
_refine_ls_R_factor_all 0.0534
_refine_ls_R_factor_gt 0.0293
_refine_ls_shift/su_max 0.000
_refine_ls_shift/su_mean 0.000
_refine_ls_structure_factor_coef Fsqd
_refine_ls_weighting_details 'w=1/[\s^2^(Fo^2^)+(0.0367P)^2^+1.9236P] where P=(Fo^2^+2Fc^2^)/3'
_refine_ls_weighting_scheme calc
_refine_ls_wR_factor_gt 0.0713
_refine_ls_wR_factor_ref 0.0804
_reflns_Friedel_coverage 0.000
_reflns_number_gt 1111
_reflns_number_total 1471
_reflns_threshold_expression 'I > 2\s(I)'
_cod_data_source_file c5ce01333j2.cif
_cod_data_source_block shelx
_cod_database_code 7223787
_shelx_space_group_comment
;
The symmetry employed for this shelxl refinement is uniquely defined
by the following loop, which should always be used as a source of
symmetry information in preference to the above space-group names.
They are only intended as comments.
;
_shelxl_version_number 2013-4

loop_
_space_group_symop_operation_xyz
'x, y, z'
'-x, y, -z+1/2'
'x+1/2, y+1/2, z'
'-x+1/2, y+1/2, -z+1/2'
'-x, -y, -z'
'x, -y, z-1/2'
'-x+1/2, -y+1/2, -z'
'x+1/2, -y+1/2, z-1/2'

loop_
_atom_site_label
_atom_site_type_symbol
_atom_site_fract_x
_atom_site_fract_y
_atom_site_fract_z
_atom_site_U_iso_or_equiv
_atom_site_adp_type
_atom_site_occupancy
_atom_site_site_symmetry_order
_atom_site_calc_flag
_atom_site_refinement_flags_posn
_atom_site_refinement_flags_adp
_atom_site_refinement_flags_occupancy
Cd1 Cd 0.0000 0.92475(3) 0.2500 0.03509(15) Uani 1 2 d S T P
Br1 Br 0.09653(2) 1.07598(4) 0.51856(6) 0.04099(15) Uani 1 1 d . . .
N1 N 0.0000 0.7033(4) 0.2500 0.0329(9) Uani 1 2 d S T P
C7 C 0.0000 0.4325(5) 0.2500 0.0388(13) Uani 1 2 d S T P
H7 H 0.0000 0.3425 0.2500 0.047 Uiso 1 2 calc R U P
C1 C -0.0644(2) 0.6369(4) 0.1362(5) 0.0327(8) Uani 1 1 d . . .
C5 C -0.1364(3) 0.4346(4) 0.0154(6) 0.0417(9) Uani 1 1 d . . .
H5 H -0.1382 0.3447 0.0141 0.050 Uiso 1 1 calc R U .
C6 C -0.0670(2) 0.4984(4) 0.1351(5) 0.0351(8) Uani 1 1 d . . .
C4 C -0.1995(2) 0.5019(5) -0.0960(6) 0.0486(11) Uani 1 1 d . . .
H4 H -0.2449 0.4588 -0.1719 0.058 Uiso 1 1 calc R U .
C2 C -0.1318(2) 0.7040(4) 0.0153(6) 0.0417(9) Uani 1 1 d . . .
H2 H -0.1316 0.7940 0.0130 0.050 Uiso 1 1 calc R U .
C3 C -0.1966(2) 0.6391(4) -0.0971(6) 0.0475(10) Uani 1 1 d . . .
H3 H -0.2400 0.6853 -0.1765 0.057 Uiso 1 1 calc R U .

loop_
_atom_site_aniso_label
_atom_site_aniso_U_11
_atom_site_aniso_U_22
_atom_site_aniso_U_33
_atom_site_aniso_U_23
_atom_site_aniso_U_13
_atom_site_aniso_U_12
Cd1 0.0440(2) 0.0252(2) 0.0315(2) 0.000 0.00741(17) 0.000
Br1 0.0441(3) 0.0377(3) 0.0401(2) -0.00829(15) 0.01338(19) -0.00990(16)
N1 0.040(2) 0.026(2) 0.033(2) 0.000 0.0126(19) 0.000
C7 0.055(3) 0.023(3) 0.044(3) 0.000 0.024(3) 0.000
C1 0.0385(19) 0.0282(19) 0.0354(19) -0.0022(15) 0.0177(16) -0.0013(16)
C5 0.054(2) 0.029(2) 0.045(2) -0.0085(16) 0.021(2) -0.0086(17)
C6 0.043(2) 0.032(2) 0.0362(19) -0.0029(16) 0.0204(17) -0.0039(17)
C4 0.041(2) 0.052(3) 0.050(2) -0.014(2) 0.011(2) -0.0073(19)
C2 0.044(2) 0.029(2) 0.049(2) -0.0031(17) 0.0124(18) 0.0006(17)
C3 0.042(2) 0.048(3) 0.046(2) -0.0082(19) 0.0069(19) 0.0042(19)

loop_
_atom_type_symbol
_atom_type_description
_atom_type_scat_dispersion_real
_atom_type_scat_dispersion_imag
_atom_type_scat_source
C C 0.0033 0.0016 'International Tables Vol C Tables 4.2.6.8 and 6.1.1.4'
H H 0.0000 0.0000 'International Tables Vol C Tables 4.2.6.8 and 6.1.1.4'
Br Br -0.2901 2.4595 'International Tables Vol C Tables 4.2.6.8 and 6.1.1.4'
Cd Cd -0.8075 1.2024 'International Tables Vol C Tables 4.2.6.8 and 6.1.1.4'
N N 0.0061 0.0033 'International Tables Vol C Tables 4.2.6.8 and 6.1.1.4'

loop_
_geom_angle_atom_site_label_1
_geom_angle_atom_site_label_2
_geom_angle_atom_site_label_3
_geom_angle
_geom_angle_site_symmetry_1
_geom_angle_site_symmetry_3
N1 Cd1 Br1 126.380(15) . .
N1 Cd1 Br1 126.380(15) . 2
Br1 Cd1 Br1 107.24(3) . 2
N1 Cd1 Br1 89.845(11) . 6_575
Br1 Cd1 Br1 93.054(13) . 6_575
Br1 Cd1 Br1 87.130(13) 2 6_575
N1 Cd1 Br1 89.845(11) . 5_576
Br1 Cd1 Br1 87.130(13) . 5_576
Br1 Cd1 Br1 93.054(13) 2 5_576
Br1 Cd1 Br1 179.69(2) 6_575 5_576
Cd1 Br1 Cd1 92.870(13) . 5_576
C1 N1 C1 119.4(4) . 2
C1 N1 Cd1 120.3(2) . .
C1 N1 Cd1 120.3(2) 2 .
C6 C7 C6 121.3(5) . 2
C6 C7 H7 119.3 . .
C6 C7 H7 119.3 2 .
N1 C1 C2 120.3(3) . .
N1 C1 C6 121.8(3) . .
C2 C1 C6 117.9(3) . .
C4 C5 C6 121.2(4) . .
C4 C5 H5 119.4 . .
C6 C5 H5 119.4 . .
C7 C6 C5 123.0(4) . .
C7 C6 C1 117.8(3) . .
C5 C6 C1 119.2(3) . .
C5 C4 C3 119.7(4) . .
C5 C4 H4 120.2 . .
C3 C4 H4 120.2 . .
C3 C2 C1 120.9(4) . .
C3 C2 H2 119.6 . .
C1 C2 H2 119.6 . .
C2 C3 C4 121.2(4) . .
C2 C3 H3 119.4 . .
C4 C3 H3 119.4 . .

loop_
_geom_bond_atom_site_label_1
_geom_bond_atom_site_label_2
_geom_bond_distance
_geom_bond_site_symmetry_2
Cd1 N1 2.288(4) .
Cd1 Br1 2.6344(8) .
Cd1 Br1 2.6344(8) 2
Cd1 Br1 2.8234(7) 6_575
Cd1 Br1 2.8234(6) 5_576
Br1 Cd1 2.8234(7) 5_576
N1 C1 1.359(4) .
N1 C1 1.359(4) 2
C7 C6 1.390(4) .
C7 C6 1.390(4) 2
C7 H7 0.9300 .
C1 C2 1.415(5) .
C1 C6 1.432(5) .
C5 C4 1.344(6) .
C5 C6 1.419(5) .
C5 H5 0.9300 .
C4 C3 1.419(7) .
C4 H4 0.9300 .
C2 C3 1.353(5) .
C2 H2 0.9300 .
C3 H3 0.9300 .

loop_
_geom_hbond_atom_site_label_D
_geom_hbond_atom_site_label_H
_geom_hbond_atom_site_label_A
_geom_hbond_distance_DH
_geom_hbond_distance_HA
_geom_hbond_distance_DA
_geom_hbond_angle_DHA
_geom_hbond_site_symmetry_A
C2 H2 Br1 0.93 3.01 3.918(4) 166.4 2

loop_
_geom_torsion_atom_site_label_1
_geom_torsion_atom_site_label_2
_geom_torsion_atom_site_label_3
_geom_torsion_atom_site_label_4
_geom_torsion
_geom_torsion_site_symmetry_1
C1 N1 C1 C2 -179.4(4) 2
Cd1 N1 C1 C2 0.6(4) .
C1 N1 C1 C6 1.1(2) 2
Cd1 N1 C1 C6 -178.9(2) .
C6 C7 C6 C5 179.8(4) 2
C6 C7 C6 C1 1.0(2) 2
C4 C5 C6 C7 -178.9(3) .
C4 C5 C6 C1 -0.1(6) .
N1 C1 C6 C7 -2.1(4) .
C2 C1 C6 C7 178.4(3) .
N1 C1 C6 C5 179.0(3) .
C2 C1 C6 C5 -0.5(5) .
C6 C5 C4 C3 1.1(6) .
N1 C1 C2 C3 -179.3(3) .
C6 C1 C2 C3 0.2(6) .
C1 C2 C3 C4 0.7(6) .
C5 C4 C3 C2 -1.4(6) .
